data_1562322
loop_
_publ_author_name
'Oh, George N.'
'Burns, Peter C.'

_publ_section_title
;
 Solid-state actinide acid phosphites from phosphorous acid melts
;
_journal_name_full 'Journal of Solid State Chemistry'
_journal_page_first 50
_journal_page_last 56
_journal_paper_doi 10.1016/j.jssc.2014.03.029
_journal_volume 215
_journal_year 2014
_chemical_formula_sum 'H8 O12 P4 U'
_chemical_formula_weight 561.97
_chemical_name_systematic
; 
Beta-Uranium (IV) tetra(hydrogenphosphonate) 
;
_space_group_crystal_system monoclinic
_space_group_IT_number 15
_space_group_name_Hall '-C 2yc'
_space_group_name_H-M_alt 'C 1 2/c 1'
_atom_sites_solution_hydrogens .
_atom_sites_solution_primary direct
_atom_sites_solution_secondary difmap
_audit_creation_method SHELXL-97
_cell_angle_alpha 90.00
_cell_angle_beta 102.3170(10)
_cell_angle_gamma 90.00
_cell_formula_units_Z 4
_cell_length_a 11.3116(15)
_cell_length_b 7.7632(11)
_cell_length_c 12.4181(17)
_cell_measurement_temperature 298(2)
_cell_volume 1065.4(3)
_computing_cell_refinement SAINT
_computing_data_collection APEX2
_computing_data_reduction SAINT
_computing_molecular_graphics 'CrystalMaker(R) (Palmer, 2011)'
_computing_structure_refinement 'SHELXL-97 (Sheldrick, 2008)'
_computing_structure_solution 'SHELXS-97 (Sheldrick, 2008)'
_diffrn_ambient_temperature 298(2)
_diffrn_measured_fraction_theta_full 1
_diffrn_measured_fraction_theta_max 0.948
_diffrn_measurement_device_type 'Bruker Apex2'
_diffrn_measurement_method sphere
_diffrn_radiation_monochromator graphite
_diffrn_radiation_source 'fine-focus sealed tube'
_diffrn_radiation_type MoK\a
_diffrn_radiation_wavelength 0.71073
_diffrn_reflns_av_R_equivalents 0.0398
_diffrn_reflns_av_sigmaI/netI 0.0334
_diffrn_reflns_limit_h_max 14
_diffrn_reflns_limit_h_min -14
_diffrn_reflns_limit_k_max 10
_diffrn_reflns_limit_k_min -10
_diffrn_reflns_limit_l_max 16
_diffrn_reflns_limit_l_min -16
_diffrn_reflns_number 6141
_diffrn_reflns_theta_full 25
_diffrn_reflns_theta_max 28.80
_diffrn_reflns_theta_min 3.21
_exptl_absorpt_coefficient_mu 15.895
_exptl_absorpt_correction_T_max 0.608
_exptl_absorpt_correction_T_min 0.575
_exptl_absorpt_correction_type numerical
_exptl_absorpt_process_details SADABS
_exptl_crystal_colour green
_exptl_crystal_density_diffrn 3.504
_exptl_crystal_density_meas .
_exptl_crystal_density_method 'not measured'
_exptl_crystal_description rhombohedron
_exptl_crystal_F_000 1024
_refine_diff_density_max 1.231
_refine_diff_density_min -0.818
_refine_diff_density_rms 0.187
_refine_ls_extinction_method none
_refine_ls_goodness_of_fit_ref 1.278
_refine_ls_hydrogen_treatment .
_refine_ls_matrix_type full
_refine_ls_number_parameters 78
_refine_ls_number_reflns 1319
_refine_ls_number_restraints 0
_refine_ls_restrained_S_all 1.278
_refine_ls_R_factor_all 0.0268
_refine_ls_R_factor_gt 0.0214
_refine_ls_shift/su_max 0.022
_refine_ls_shift/su_mean 0.002
_refine_ls_structure_factor_coef Fsqd
_refine_ls_weighting_details
; calc 
 [1.00000+0.00000exp(0.00(sin\q/\l)^2^)]/ 
   [\s^2^(Fo^2^)+0.0000+0.0000*P+(0.0149P)^2^+0.0000sin\q/\l] 
 where P = 1.00000Fo^2^ + 0.00000Fc^2^ 
;
_refine_ls_weighting_scheme calc
_refine_ls_wR_factor_gt 0.0477
_refine_ls_wR_factor_ref 0.0497
_reflns_number_gt 1162
_reflns_number_total 1319
_reflns_threshold_expression >2sigma(I)
_cod_data_source_file JSSC-2014-215-50.cif
_cod_data_source_block betauhp
_cod_original_sg_symbol_H-M 'C 2/c'
_cod_database_code 1562322

loop_
_symmetry_equiv_pos_as_xyz
'x, y, z'
'-x, y, -z+1/2'
'x+1/2, y+1/2, z'
'-x+1/2, y+1/2, -z+1/2'
'-x, -y, -z'
'x, -y, z-1/2'
'-x+1/2, -y+1/2, -z'
'x+1/2, -y+1/2, z-1/2'

loop_
_atom_site_label
_atom_site_type_symbol
_atom_site_fract_x
_atom_site_fract_y
_atom_site_fract_z
_atom_site_U_iso_or_equiv
_atom_site_adp_type
_atom_site_occupancy
_atom_site_symmetry_multiplicity
_atom_site_calc_flag
_atom_site_refinement_flags
_atom_site_disorder_assembly
_atom_site_disorder_group
U1 U 0.0000 0.50733(3) 0.2500 0.00929(8) Uani 1 2 d S . .
P1 P 0.06545(12) 0.25087(15) 0.01524(10) 0.0127(3) Uani 1 1 d . . .
P2 P 0.22608(11) 0.16314(16) 0.33550(10) 0.0136(3) Uani 1 1 d . . .
O1 O 0.0793(3) 0.3760(4) 0.1093(3) 0.0191(8) Uani 1 1 d . . .
O2 O 0.1357(4) 0.0140(4) 0.2940(4) 0.0299(10) Uani 1 1 d . . .
O3 O 0.1522(3) 0.3238(4) 0.3363(3) 0.0181(8) Uani 1 1 d . . .
O4 O 0.1637(3) 0.1055(5) 0.0431(3) 0.0233(8) Uani 1 1 d . . .
O5 O 0.3214(3) 0.1773(4) 0.2671(3) 0.0226(8) Uani 1 1 d . . .
O6 O 0.4295(4) 0.1728(5) 0.0945(3) 0.0264(9) Uani 1 1 d . . .

loop_
_atom_site_aniso_label
_atom_site_aniso_U_11
_atom_site_aniso_U_22
_atom_site_aniso_U_33
_atom_site_aniso_U_23
_atom_site_aniso_U_13
_atom_site_aniso_U_12
U1 0.00936(13) 0.00957(13) 0.00913(13) 0.000 0.00238(9) 0.000
P1 0.0155(7) 0.0117(6) 0.0110(6) 0.0004(5) 0.0033(5) 0.0002(5)
P2 0.0138(6) 0.0141(6) 0.0141(6) 0.0029(5) 0.0059(5) 0.0038(5)
O1 0.021(2) 0.0202(19) 0.0165(19) -0.0046(15) 0.0062(15) -0.0018(15)
O2 0.025(2) 0.023(2) 0.043(3) -0.0026(18) 0.0086(19) -0.0045(17)
O3 0.0186(19) 0.0180(19) 0.019(2) 0.0015(15) 0.0071(15) 0.0076(15)
O4 0.030(2) 0.0169(19) 0.021(2) -0.0001(16) 0.0014(17) 0.0119(16)
O5 0.025(2) 0.0189(19) 0.029(2) 0.0061(16) 0.0174(17) 0.0092(16)
O6 0.047(3) 0.021(2) 0.0143(19) 0.0060(16) 0.0149(18) 0.0133(18)

loop_
_atom_type_symbol
_atom_type_description
_atom_type_scat_dispersion_real
_atom_type_scat_dispersion_imag
_atom_type_scat_source
O O 0.0106 0.0060 'International Tables Vol C Tables 4.2.6.8 and 6.1.1.4'
H H 0.0000 0.0000 'International Tables Vol C Tables 4.2.6.8 and 6.1.1.4'
P P 0.1023 0.0942 'International Tables Vol C Tables 4.2.6.8 and 6.1.1.4'
U U -9.6767 9.6646 'International Tables Vol C Tables 4.2.6.8 and 6.1.1.4'

loop_
_geom_angle_atom_site_label_1
_geom_angle_atom_site_label_2
_geom_angle_atom_site_label_3
_geom_angle
_geom_angle_site_symmetry_1
_geom_angle_site_symmetry_3
O3 U1 O3 103.98(17) . 2
O3 U1 O6 82.27(13) . 4
O3 U1 O6 144.89(12) 2 4
O3 U1 O6 144.89(12) . 3_455
O3 U1 O6 82.27(13) 2 3_455
O6 U1 O6 112.59(18) 4 3_455
O3 U1 O1 73.39(12) . .
O3 U1 O1 75.73(12) 2 .
O6 U1 O1 137.73(12) 4 .
O6 U1 O1 74.91(12) 3_455 .
O3 U1 O1 75.73(12) . 2
O3 U1 O1 73.39(12) 2 2
O6 U1 O1 74.91(12) 4 2
O6 U1 O1 137.73(12) 3_455 2
O1 U1 O1 128.78(17) . 2
O3 U1 O5 80.03(12) . 4
O3 U1 O5 146.48(12) 2 4
O6 U1 O5 68.37(12) 4 4
O6 U1 O5 76.91(13) 3_455 4
O1 U1 O5 73.67(11) . 4
O1 U1 O5 138.15(12) 2 4
O3 U1 O5 146.48(12) . 3_455
O3 U1 O5 80.03(12) 2 3_455
O6 U1 O5 76.91(13) 4 3_455
O6 U1 O5 68.37(12) 3_455 3_455
O1 U1 O5 138.15(12) . 3_455
O1 U1 O5 73.67(11) 2 3_455
O5 U1 O5 115.13(17) 4 3_455
O6 P1 O1 115.7(2) 7 .
O6 P1 O4 108.8(2) 7 .
O1 P1 O4 110.0(2) . .
O3 P2 O5 114.1(2) . .
O3 P2 O2 107.0(2) . .
O5 P2 O2 111.4(2) . .
P1 O1 U1 149.6(2) . .
P2 O3 U1 150.2(2) . .
P2 O5 U1 135.0(2) . 3_545
P1 O6 U1 154.8(2) 7 3_545

loop_
_geom_bond_atom_site_label_1
_geom_bond_atom_site_label_2
_geom_bond_distance
_geom_bond_site_symmetry_2
U1 O3 2.314(3) .
U1 O3 2.314(3) 2
U1 O6 2.314(3) 4
U1 O6 2.314(3) 3_455
U1 O1 2.359(3) .
U1 O1 2.359(3) 2
U1 O5 2.460(3) 4
U1 O5 2.460(3) 3_455
P1 O6 1.498(4) 7
P1 O1 1.501(3) .
P1 O4 1.570(4) .
P2 O3 1.502(3) .
P2 O5 1.512(3) .
P2 O2 1.557(4) .
O5 U1 2.460(3) 3_545
O6 P1 1.499(4) 7
O6 U1 2.314(3) 3_545
